data_4075324
loop_
_publ_author_name
'Sun, Yi'
'Chan, Hoi-Shan'
'Dixneuf, Pierre H.'
'Xie, Zuowei'

_publ_section_title
;
 Reaction of [\h5:\s-Me2C(C5H4)(C2B10H10)]Ru(NCCH3)2with Me3SiC&#x22EE;CR.
 Synthesis and Structural Characterization of Mononuclear Ruthenium
 Bis(vinylidene) and Vinylvinylidene Complexes
;
_journal_issue 11
_journal_name_full Organometallics
_journal_page_first 2719
_journal_paper_doi 10.1021/om060211y
_journal_volume 25
_journal_year 2006
_chemical_formula_sum 'C30 H60 B20 Ru2 Si2'
_chemical_formula_weight 895.30
_chemical_name_systematic
; 
 ? 
;
_space_group_IT_number 14
_symmetry_cell_setting monoclinic
_symmetry_space_group_name_Hall '-P 2yn'
_symmetry_space_group_name_H-M 'P 1 21/n 1'
_atom_sites_solution_hydrogens geom
_atom_sites_solution_primary direct
_atom_sites_solution_secondary difmap
_audit_creation_method SHELXL-97
_cell_angle_alpha 90.00
_cell_angle_beta 90.2700(10)
_cell_angle_gamma 90.00
_cell_formula_units_Z 4
_cell_length_a 18.2566(9)
_cell_length_b 10.5525(5)
_cell_length_c 22.7478(11)
_cell_measurement_temperature 293(2)
_cell_volume 4382.4(4)
_computing_structure_refinement 'SHELXL-97 (Sheldrick, 1997)'
_computing_structure_solution 'SHELXS-97 (Sheldrick, 1990)'
_diffrn_ambient_temperature 293(2)
_diffrn_measured_fraction_theta_full 0.995
_diffrn_measured_fraction_theta_max 0.995
_diffrn_radiation_monochromator graphite
_diffrn_radiation_source 'fine-focus sealed tube'
_diffrn_radiation_type MoK\a
_diffrn_radiation_wavelength 0.71073
_diffrn_reflns_av_R_equivalents 0.0262
_diffrn_reflns_av_sigmaI/netI 0.0314
_diffrn_reflns_limit_h_max 17
_diffrn_reflns_limit_h_min -21
_diffrn_reflns_limit_k_max 12
_diffrn_reflns_limit_k_min -12
_diffrn_reflns_limit_l_max 27
_diffrn_reflns_limit_l_min -26
_diffrn_reflns_number 23031
_diffrn_reflns_theta_full 25.00
_diffrn_reflns_theta_max 25.00
_diffrn_reflns_theta_min 2.13
_exptl_absorpt_coefficient_mu 0.768
_exptl_absorpt_correction_T_max 1.0000
_exptl_absorpt_correction_T_min 0.7487
_exptl_absorpt_correction_type sadabs
_exptl_crystal_colour green
_exptl_crystal_density_diffrn 1.357
_exptl_crystal_density_method 'not measured'
_exptl_crystal_description prism
_exptl_crystal_F_000 1824
_exptl_crystal_size_max 0.40
_exptl_crystal_size_mid 0.20
_exptl_crystal_size_min 0.10
_refine_diff_density_max 0.486
_refine_diff_density_min -0.499
_refine_diff_density_rms 0.061
_refine_ls_extinction_method none
_refine_ls_goodness_of_fit_ref 1.048
_refine_ls_hydrogen_treatment riding
_refine_ls_matrix_type full
_refine_ls_number_parameters 505
_refine_ls_number_reflns 7684
_refine_ls_number_restraints 0
_refine_ls_restrained_S_all 1.048
_refine_ls_R_factor_all 0.0383
_refine_ls_R_factor_gt 0.0275
_refine_ls_shift/su_max 0.088
_refine_ls_shift/su_mean 0.002
_refine_ls_structure_factor_coef Fsqd
_refine_ls_weighting_details 'calc w=1/[\s^2^(Fo^2^)+(0.0352P)^2^+2.2390P] where P=(Fo^2^+2Fc^2^)/3'
_refine_ls_weighting_scheme calc
_refine_ls_wR_factor_gt 0.0696
_refine_ls_wR_factor_ref 0.0735
_reflns_number_gt 6268
_reflns_number_total 7684
_reflns_threshold_expression >2sigma(I)
_cod_data_source_file om060211ysi20060306_013427.cif
_cod_data_source_block 3
_cod_original_sg_symbol_H-M P2(1)/n
_cod_database_code 4075324

loop_
_symmetry_equiv_pos_as_xyz
'x, y, z'
'-x+1/2, y+1/2, -z+1/2'
'-x, -y, -z'
'x-1/2, -y-1/2, z-1/2'

loop_
_atom_site_label
_atom_site_type_symbol
_atom_site_fract_x
_atom_site_fract_y
_atom_site_fract_z
_atom_site_U_iso_or_equiv
_atom_site_adp_type
_atom_site_occupancy
_atom_site_symmetry_multiplicity
_atom_site_calc_flag
_atom_site_refinement_flags
Ru1 Ru 0.340752(5) 0.792647(9) 0.542263(4) 0.02826(2) Uani 1 1 d .
Ru2 Ru 0.268310(5) 0.962450(9) 0.407684(4) 0.02834(2) Uani 1 1 d .
Si1 Si 0.24847(2) 1.17330(3) 0.535317(15) 0.04247(10) Uani 1 1 d .
Si2 Si 0.07512(2) 0.84417(5) 0.39052(2) 0.06259(14) Uani 1 1 d .
C1 C 0.27351(7) 0.67784(12) 0.66310(5) 0.0430(4) Uani 1 1 d .
C2 C 0.24880(7) 0.73497(12) 0.59184(5) 0.0398(4) Uani 1 1 d .
C11 C 0.35674(7) 0.68784(14) 0.67793(5) 0.0493(4) Uani 1 1 d .
C12 C 0.39086(9) 0.55662(15) 0.68672(7) 0.0779(5) Uani 1 1 d .
H12A H 0.3830 0.5064 0.6521 0.117 Uiso 1 1 calc R
H12B H 0.3685 0.5158 0.7198 0.117 Uiso 1 1 calc R
H12C H 0.4425 0.5654 0.6938 0.117 Uiso 1 1 calc R
C13 C 0.36990(9) 0.7636(2) 0.73469(6) 0.0787(6) Uani 1 1 d .
H13A H 0.3458 0.7222 0.7668 0.118 Uiso 1 1 calc R
H13B H 0.3506 0.8476 0.7301 0.118 Uiso 1 1 calc R
H13C H 0.4215 0.7683 0.7426 0.118 Uiso 1 1 calc R
C14 C 0.39561(6) 0.75575(12) 0.62789(5) 0.0393(3) Uani 1 1 d .
C15 C 0.39421(7) 0.88955(13) 0.61634(5) 0.0427(4) Uani 1 1 d .
H15A H 0.3720 0.9545 0.6414 0.051 Uiso 1 1 calc R
C16 C 0.43904(7) 0.91214(14) 0.56660(5) 0.0472(4) Uani 1 1 d .
H16A H 0.4509 0.9954 0.5502 0.057 Uiso 1 1 calc R
C17 C 0.46590(6) 0.79579(14) 0.54657(5) 0.0456(4) Uani 1 1 d .
H17A H 0.4991 0.7835 0.5133 0.055 Uiso 1 1 calc R
C18 C 0.43963(6) 0.69881(13) 0.58469(5) 0.0411(4) Uani 1 1 d .
H18A H 0.4521 0.6086 0.5824 0.049 Uiso 1 1 calc R
C21 C 0.37455(6) 0.76243(11) 0.33853(4) 0.0311(3) Uani 1 1 d .
C22 C 0.31239(6) 0.77704(10) 0.39608(4) 0.0267(3) Uani 1 1 d .
C31 C 0.38456(7) 0.88515(12) 0.30164(5) 0.0381(3) Uani 1 1 d .
C32 C 0.46490(7) 0.92851(15) 0.30221(6) 0.0587(5) Uani 1 1 d .
H32A H 0.4805 0.9426 0.3420 0.088 Uiso 1 1 calc R
H32B H 0.4694 1.0058 0.2802 0.088 Uiso 1 1 calc R
H32C H 0.4949 0.8642 0.2847 0.088 Uiso 1 1 calc R
C33 C 0.36246(8) 0.86469(14) 0.23686(5) 0.0541(4) Uani 1 1 d .
H33A H 0.3693 0.9421 0.2154 0.081 Uiso 1 1 calc R
H33B H 0.3119 0.8399 0.2347 0.081 Uiso 1 1 calc R
H33C H 0.3924 0.7993 0.2201 0.081 Uiso 1 1 calc R
C34 C 0.33608(7) 0.98754(11) 0.32792(5) 0.0371(3) Uani 1 1 d .
C35 C 0.35928(7) 1.07825(12) 0.37021(5) 0.0429(4) Uani 1 1 d .
H35A H 0.4088 1.0872 0.3866 0.051 Uiso 1 1 calc R
C36 C 0.29878(8) 1.15805(12) 0.38147(6) 0.0513(4) Uani 1 1 d .
H36A H 0.2992 1.2322 0.4074 0.062 Uiso 1 1 calc R
C37 C 0.23892(8) 1.11800(13) 0.34645(5) 0.0531(4) Uani 1 1 d .
H37A H 0.1911 1.1599 0.3437 0.064 Uiso 1 1 calc R
C38 C 0.26163(7) 1.01230(12) 0.31319(5) 0.0448(4) Uani 1 1 d .
H38A H 0.2326 0.9681 0.2832 0.054 Uiso 1 1 calc R
C41 C 0.34694(8) 1.21857(14) 0.53837(7) 0.0666(5) Uani 1 1 d .
H41A H 0.3519 1.2991 0.5576 0.100 Uiso 1 1 calc R
H41B H 0.3659 1.2243 0.4992 0.100 Uiso 1 1 calc R
H41C H 0.3738 1.1556 0.5600 0.100 Uiso 1 1 calc R
C42 C 0.19068(8) 1.29219(12) 0.49588(6) 0.0512(4) Uani 1 1 d .
H42A H 0.1959 1.3734 0.5145 0.077 Uiso 1 1 calc R
H42B H 0.1403 1.2663 0.4972 0.077 Uiso 1 1 calc R
H42C H 0.2061 1.2980 0.4557 0.077 Uiso 1 1 calc R
C43 C 0.21347(10) 1.15647(15) 0.61119(6) 0.0723(6) Uani 1 1 d .
H43A H 0.2186 1.2357 0.6316 0.108 Uiso 1 1 calc R
H43B H 0.2410 1.0922 0.6315 0.108 Uiso 1 1 calc R
H43C H 0.1627 1.1328 0.6099 0.108 Uiso 1 1 calc R
C44 C 0.28605(6) 0.91301(10) 0.49894(4) 0.0276(3) Uani 1 1 d .
C45 C 0.23708(6) 1.01349(11) 0.49738(5) 0.0325(3) Uani 1 1 d .
C46 C 0.17312(6) 0.99043(12) 0.46140(5) 0.0358(3) Uani 1 1 d .
H46 H 0.1394 1.0554 0.4559 0.043 Uiso 1 1 calc R
C47 C 0.16046(6) 0.87348(12) 0.43464(5) 0.0371(3) Uani 1 1 d .
H47 H 0.1949 0.8091 0.4388 0.045 Uiso 1 1 calc R
C48 C 0.0927(2) 0.7774(4) 0.31554(18) 0.1119(15) Uani 0.50 1 d P
H48A H 0.1236 0.8342 0.2940 0.168 Uiso 0.50 1 calc PR
H48B H 0.0470 0.7671 0.2950 0.168 Uiso 0.50 1 calc PR
H48C H 0.1165 0.6966 0.3192 0.168 Uiso 0.50 1 calc PR
C48' C 0.0801(2) 0.7077(4) 0.3404(2) 0.1634(17) Uani 0.50 1 d P
H48D H 0.1104 0.7288 0.3074 0.245 Uiso 0.50 1 calc PR
H48E H 0.0318 0.6866 0.3268 0.245 Uiso 0.50 1 calc PR
H48F H 0.1007 0.6365 0.3609 0.245 Uiso 0.50 1 calc PR
C49 C 0.03666(11) 0.9960(2) 0.36324(11) 0.1348(10) Uani 1 1 d .
H49A H -0.0072 0.9796 0.3411 0.202 Uiso 1 1 calc R
H49B H 0.0719 1.0372 0.3385 0.202 Uiso 1 1 calc R
H49C H 0.0254 1.0499 0.3960 0.202 Uiso 1 1 calc R
C50 C 0.00383(19) 0.8006(6) 0.4465(2) 0.141(2) Uani 0.50 1 d P
H50A H -0.0132 0.8759 0.4658 0.212 Uiso 0.50 1 calc PR
H50B H 0.0249 0.7443 0.4751 0.212 Uiso 0.50 1 calc PR
H50C H -0.0365 0.7594 0.4273 0.212 Uiso 0.50 1 calc PR
C50' C 0.0215(2) 0.7404(6) 0.4309(3) 0.188(3) Uani 0.50 1 d P
H50D H 0.0052 0.7818 0.4661 0.281 Uiso 0.50 1 calc PR
H50E H 0.0498 0.6670 0.4412 0.281 Uiso 0.50 1 calc PR
H50F H -0.0202 0.7152 0.4079 0.281 Uiso 0.50 1 calc PR
B3 B 0.24606(9) 0.57492(14) 0.61093(6) 0.0449(4) Uani 1 1 d .
H3 H 0.2846 0.5090 0.5900 0.054 Uiso 1 1 calc R
B4 B 0.22080(10) 0.55200(16) 0.68492(7) 0.0589(5) Uani 1 1 d .
H4 H 0.2412 0.4732 0.7121 0.071 Uiso 1 1 calc R
B5 B 0.20617(9) 0.70415(17) 0.71404(7) 0.0564(5) Uani 1 1 d .
H5 H 0.2168 0.7253 0.7607 0.068 Uiso 1 1 calc R
B6 B 0.22486(8) 0.81427(14) 0.65720(6) 0.0414(4) Uani 1 1 d .
H6 H 0.2489 0.9075 0.6672 0.050 Uiso 1 1 calc R
B7 B 0.17469(8) 0.64137(15) 0.57113(7) 0.0469(4) Uani 1 1 d .
H7 H 0.1643 0.6191 0.5246 0.056 Uiso 1 1 calc R
B8 B 0.15673(10) 0.52959(17) 0.62708(8) 0.0623(5) Uani 1 1 d .
H8 H 0.1349 0.4350 0.6166 0.075 Uiso 1 1 calc R
B9 B 0.13100(10) 0.61210(18) 0.69134(8) 0.0644(5) Uani 1 1 d .
H9 H 0.0920 0.5721 0.7230 0.077 Uiso 1 1 calc R
B10 B 0.13348(9) 0.77618(17) 0.67502(7) 0.0546(5) Uani 1 1 d .
H10 H 0.0965 0.8443 0.6962 0.065 Uiso 1 1 calc R
B11 B 0.16026(8) 0.79408(15) 0.60038(6) 0.0433(4) Uani 1 1 d .
H11 H 0.1403 0.8734 0.5734 0.052 Uiso 1 1 calc R
B12 B 0.10229(9) 0.66725(18) 0.62190(8) 0.0588(5) Uani 1 1 d .
H12 H 0.0444 0.6633 0.6085 0.071 Uiso 1 1 calc R
B23 B 0.29201(7) 0.68845(13) 0.33382(5) 0.0331(4) Uani 1 1 d .
H23 H 0.2487 0.7178 0.3029 0.040 Uiso 1 1 calc R
B24 B 0.37342(8) 0.61425(14) 0.30948(6) 0.0390(4) Uani 1 1 d .
H24 H 0.3831 0.5936 0.2628 0.047 Uiso 1 1 calc R
B25 B 0.44498(8) 0.66287(15) 0.35681(6) 0.0398(4) Uani 1 1 d .
H25 H 0.5016 0.6737 0.3412 0.048 Uiso 1 1 calc R
B26 B 0.40593(7) 0.76860(13) 0.40969(5) 0.0313(4) Uani 1 1 d .
H26 H 0.4367 0.8494 0.4278 0.038 Uiso 1 1 calc R
B27 B 0.27165(7) 0.63099(12) 0.40448(5) 0.0304(3) Uani 1 1 d .
H27 H 0.2149 0.6196 0.4197 0.036 Uiso 1 1 calc R
B28 B 0.30960(8) 0.52818(14) 0.35091(6) 0.0414(4) Uani 1 1 d .
H28 H 0.2776 0.4506 0.3313 0.050 Uiso 1 1 calc R
B29 B 0.40446(8) 0.51224(15) 0.36617(6) 0.0446(4) Uani 1 1 d .
H29 H 0.4343 0.4239 0.3569 0.054 Uiso 1 1 calc R
B30 B 0.42564(7) 0.60849(14) 0.42835(6) 0.0392(4) Uani 1 1 d .
H30 H 0.4698 0.5837 0.4594 0.047 Uiso 1 1 calc R
B31 B 0.34240(7) 0.68145(12) 0.45281(5) 0.0297(3) Uani 1 1 d .
H31 H 0.3323 0.7033 0.4993 0.036 Uiso 1 1 calc R
B32 B 0.34216(8) 0.52297(13) 0.42502(6) 0.0396(4) Uani 1 1 d .
H32 H 0.3318 0.4414 0.4539 0.048 Uiso 1 1 calc R

loop_
_atom_site_aniso_label
_atom_site_aniso_U_11
_atom_site_aniso_U_22
_atom_site_aniso_U_33
_atom_site_aniso_U_23
_atom_site_aniso_U_13
_atom_site_aniso_U_12
Ru1 0.02740(4) 0.03262(5) 0.02473(4) 0.00365(4) -0.00114(3) 0.00145(4)
Ru2 0.03305(5) 0.02618(5) 0.02577(4) 0.00227(4) -0.00242(4) 0.00219(4)
Si1 0.0584(2) 0.03139(18) 0.03765(17) -0.00434(14) 0.00017(16) 0.00491(16)
Si2 0.03357(19) 0.0783(3) 0.0757(3) -0.0108(2) -0.01654(19) 0.0039(2)
C1 0.0542(7) 0.0442(7) 0.0306(6) 0.0101(5) 0.0136(5) 0.0130(6)
C2 0.0417(7) 0.0399(7) 0.0378(6) 0.0049(5) 0.0037(5) 0.0047(6)
C11 0.0498(7) 0.0658(9) 0.0324(6) 0.0125(6) 0.0045(6) 0.0211(7)
C12 0.0696(9) 0.0890(10) 0.0754(9) 0.0474(8) 0.0210(8) 0.0370(8)
C13 0.0676(10) 0.1422(16) 0.0262(6) 0.0027(9) -0.0033(7) 0.0125(11)
C14 0.0368(6) 0.0538(7) 0.0271(5) 0.0021(5) -0.0067(5) 0.0124(6)
C15 0.0428(7) 0.0508(8) 0.0344(6) -0.0067(6) -0.0124(5) 0.0003(6)
C16 0.0407(7) 0.0559(8) 0.0448(7) 0.0015(6) -0.0132(6) -0.0146(6)
C17 0.0305(6) 0.0697(9) 0.0366(6) 0.0015(6) -0.0049(5) -0.0024(6)
C18 0.0340(6) 0.0598(8) 0.0294(5) 0.0038(6) -0.0064(5) 0.0134(6)
C21 0.0313(6) 0.0370(6) 0.0250(5) -0.0026(5) 0.0008(5) -0.0007(5)
C22 0.0262(5) 0.0289(6) 0.0251(5) 0.0013(4) -0.0015(4) -0.0006(5)
C31 0.0468(7) 0.0408(7) 0.0269(5) 0.0008(5) 0.0043(5) -0.0057(6)
C32 0.0553(8) 0.0640(9) 0.0568(8) 0.0047(7) 0.0189(7) -0.0136(7)
C33 0.0835(10) 0.0547(8) 0.0240(5) 0.0014(6) 0.0023(6) 0.0032(8)
C34 0.0501(7) 0.0359(6) 0.0253(5) 0.0075(5) 0.0023(5) -0.0046(6)
C35 0.0550(7) 0.0365(7) 0.0372(6) 0.0033(5) 0.0081(6) -0.0119(6)
C36 0.0855(10) 0.0252(6) 0.0432(7) 0.0062(6) 0.0104(7) -0.0045(7)
C37 0.0706(9) 0.0478(8) 0.0409(6) 0.0181(6) 0.0026(6) 0.0193(7)
C38 0.0594(8) 0.0464(7) 0.0284(6) 0.0113(5) -0.0068(6) 0.0071(6)
C41 0.0709(10) 0.0458(9) 0.0830(10) -0.0017(8) -0.0220(8) -0.0064(8)
C42 0.0629(8) 0.0347(7) 0.0562(8) -0.0005(6) 0.0075(7) 0.0078(6)
C43 0.1262(14) 0.0488(9) 0.0420(7) -0.0055(7) 0.0114(9) 0.0175(9)
C44 0.0279(5) 0.0288(6) 0.0262(5) -0.0001(5) -0.0008(4) -0.0067(5)
C45 0.0367(6) 0.0318(6) 0.0291(5) 0.0008(5) 0.0034(5) 0.0050(5)
C46 0.0315(6) 0.0384(7) 0.0377(6) 0.0051(5) 0.0037(5) 0.0082(5)
C47 0.0232(5) 0.0398(7) 0.0483(6) -0.0016(6) -0.0004(5) 0.0046(5)
C48 0.066(2) 0.141(3) 0.128(3) -0.049(3) -0.0486(19) -0.011(2)
C48' 0.063(2) 0.174(3) 0.253(4) -0.158(3) -0.071(2) 0.031(2)
C49 0.0845(12) 0.150(2) 0.1699(19) 0.0274(16) -0.0638(12) 0.0261(13)
C50 0.0431(19) 0.250(6) 0.130(3) 0.055(4) -0.003(2) -0.044(3)
C50' 0.084(2) 0.250(5) 0.228(6) 0.069(5) -0.047(3) -0.111(3)
B3 0.0579(9) 0.0320(8) 0.0449(7) 0.0052(6) 0.0155(7) 0.0012(7)
B4 0.0719(10) 0.0471(9) 0.0580(8) 0.0226(7) 0.0346(7) 0.0129(8)
B5 0.0660(9) 0.0673(11) 0.0362(7) 0.0099(7) 0.0241(7) 0.0196(8)
B6 0.0486(8) 0.0420(8) 0.0336(6) 0.0047(6) 0.0102(6) 0.0150(7)
B7 0.0459(8) 0.0467(9) 0.0481(8) -0.0030(7) 0.0121(7) -0.0072(7)
B8 0.0651(10) 0.0457(10) 0.0764(10) 0.0046(8) 0.0325(8) -0.0064(8)
B9 0.0660(10) 0.0633(11) 0.0644(9) 0.0159(8) 0.0401(8) 0.0068(9)
B10 0.0553(9) 0.0609(10) 0.0477(8) 0.0033(8) 0.0227(7) 0.0186(8)
B11 0.0398(7) 0.0454(8) 0.0448(7) 0.0009(7) 0.0098(6) 0.0064(7)
B12 0.0423(8) 0.0646(11) 0.0696(10) 0.0069(9) 0.0196(8) -0.0029(8)
B23 0.0338(7) 0.0361(7) 0.0294(6) -0.0045(6) -0.0029(5) -0.0028(6)
B24 0.0431(7) 0.0414(8) 0.0325(6) -0.0092(6) -0.0014(6) 0.0053(7)
B25 0.0345(7) 0.0510(8) 0.0339(7) -0.0067(6) 0.0001(6) 0.0097(6)
B26 0.0280(6) 0.0409(7) 0.0248(6) -0.0017(6) -0.0017(5) 0.0012(6)
B27 0.0346(7) 0.0241(6) 0.0325(6) -0.0002(5) -0.0015(5) 0.0006(6)
B28 0.0475(8) 0.0329(8) 0.0438(7) -0.0057(6) -0.0046(6) 0.0015(7)
B29 0.0470(8) 0.0452(8) 0.0418(7) -0.0067(7) -0.0009(7) 0.0112(7)
B30 0.0340(7) 0.0481(8) 0.0356(7) -0.0037(6) -0.0036(6) 0.0119(6)
B31 0.0349(7) 0.0308(7) 0.0232(5) 0.0013(5) -0.0008(5) 0.0076(5)
B32 0.0498(8) 0.0291(7) 0.0398(7) 0.0010(6) -0.0010(6) 0.0098(6)

loop_
_atom_type_symbol
_atom_type_description
_atom_type_scat_dispersion_real
_atom_type_scat_dispersion_imag
_atom_type_scat_source
C C 0.0033 0.0016 'International Tables Vol C Tables 4.2.6.8 and 6.1.1.4'
H H 0.0000 0.0000 'International Tables Vol C Tables 4.2.6.8 and 6.1.1.4'
B B 0.0013 0.0007 'International Tables Vol C Tables 4.2.6.8 and 6.1.1.4'
Si Si 0.0817 0.0704 'International Tables Vol C Tables 4.2.6.8 and 6.1.1.4'
Ru Ru -1.2594 0.8363 'International Tables Vol C Tables 4.2.6.8 and 6.1.1.4'

loop_
_geom_angle_atom_site_label_1
_geom_angle_atom_site_label_2
_geom_angle_atom_site_label_3
_geom_angle
C44 Ru1 C2 93.01(5)
C44 Ru1 C15 108.60(5)
C2 Ru1 C15 94.34(5)
C44 Ru1 C14 144.12(5)
C2 Ru1 C14 80.66(4)
C15 Ru1 C14 37.95(5)
C44 Ru1 C16 99.77(5)
C2 Ru1 C16 131.36(5)
C15 Ru1 C16 37.12(4)
C14 Ru1 C16 61.87(5)
C44 Ru1 C18 158.73(5)
C2 Ru1 C18 106.21(4)
C15 Ru1 C18 61.79(5)
C14 Ru1 C18 36.50(4)
C16 Ru1 C18 60.68(5)
C44 Ru1 C17 122.55(5)
C2 Ru1 C17 140.92(5)
C15 Ru1 C17 61.31(5)
C14 Ru1 C17 61.22(4)
C16 Ru1 C17 35.84(5)
C18 Ru1 C17 36.47(5)
C22 Ru2 C44 80.94(4)
C22 Ru2 C45 116.19(4)
C44 Ru2 C45 37.17(4)
C22 Ru2 C38 96.71(4)
C44 Ru2 C38 174.54(4)
C45 Ru2 C38 146.37(5)
C22 Ru2 C34 78.22(4)
C44 Ru2 C34 137.10(4)
C45 Ru2 C34 151.96(4)
C38 Ru2 C34 37.44(5)
C22 Ru2 C37 133.78(4)
C44 Ru2 C37 144.69(4)
C45 Ru2 C37 109.89(5)
C38 Ru2 C37 37.13(5)
C34 Ru2 C37 62.08(5)
C22 Ru2 C36 136.44(5)
C44 Ru2 C36 116.45(4)
C45 Ru2 C36 95.07(5)
C38 Ru2 C36 62.06(5)
C34 Ru2 C36 61.81(5)
C37 Ru2 C36 37.17(5)
C22 Ru2 C35 99.96(4)
C44 Ru2 C35 112.94(4)
C45 Ru2 C35 114.74(4)
C38 Ru2 C35 62.46(5)
C34 Ru2 C35 37.22(4)
C37 Ru2 C35 62.19(5)
C36 Ru2 C35 36.99(5)
C43 Si1 C41 109.11(8)
C43 Si1 C42 108.41(7)
C41 Si1 C42 112.91(7)
C43 Si1 C45 107.45(6)
C41 Si1 C45 110.33(6)
C42 Si1 C45 108.48(6)
C50' Si2 C48' 82.2(3)
C50' Si2 C49 120.56(19)
C48' Si2 C49 119.26(17)
C50' Si2 C47 106.86(19)
C48' Si2 C47 114.68(13)
C49 Si2 C47 110.41(8)
C50' Si2 C50 25.0(3)
C48' Si2 C50 105.3(2)
C49 Si2 C50 100.12(18)
C47 Si2 C50 104.66(14)
C50' Si2 C48 110.1(3)
C48' Si2 C48 29.8(2)
C49 Si2 C48 94.97(16)
C47 Si2 C48 113.81(12)
C50 Si2 C48 130.2(2)
C11 C1 B3 118.88(11)
C11 C1 B6 117.97(11)
B3 C1 B6 109.74(10)
C11 C1 B4 122.53(11)
B3 C1 B4 62.53(9)
B6 C1 B4 112.69(11)
C11 C1 B5 122.94(10)
B3 C1 B5 111.63(11)
B6 C1 B5 62.59(9)
B4 C1 B5 61.64(9)
C11 C1 C2 114.55(9)
B3 C1 C2 60.31(8)
B6 C1 C2 60.77(7)
B4 C1 C2 112.62(10)
B5 C1 C2 112.31(10)
B7 C2 B11 60.85(8)
B7 C2 B3 59.62(9)
B11 C2 B3 106.90(10)
B7 C2 B6 107.61(10)
B11 C2 B6 60.19(8)
B3 C2 B6 104.01(9)
B7 C2 C1 104.31(9)
B11 C2 C1 104.48(9)
B3 C2 C1 56.94(7)
B6 C2 C1 57.13(7)
B7 C2 Ru1 129.59(8)
B11 C2 Ru1 133.98(9)
B3 C2 Ru1 115.77(8)
B6 C2 Ru1 120.89(8)
C1 C2 Ru1 112.54(7)
C14 C11 C12 109.42(11)
C14 C11 C13 108.16(12)
C12 C11 C13 107.38(12)
C14 C11 C1 109.11(10)
C12 C11 C1 111.26(12)
C13 C11 C1 111.44(11)
C18 C14 C15 107.56(11)
C18 C14 C11 126.19(12)
C15 C14 C11 126.25(11)
C18 C14 Ru1 73.68(6)
C15 C14 Ru1 70.09(6)
C11 C14 Ru1 121.89(8)
C16 C15 C14 107.53(11)
C16 C15 Ru1 73.89(7)
C14 C15 Ru1 71.95(7)
C17 C16 C15 108.44(12)
C17 C16 Ru1 73.12(7)
C15 C16 Ru1 68.99(7)
C16 C17 C18 108.20(11)
C16 C17 Ru1 71.04(7)
C18 C17 Ru1 71.14(7)
C14 C18 C17 108.25(12)
C14 C18 Ru1 69.82(7)
C17 C18 Ru1 72.39(7)
C31 C21 B24 123.94(9)
C31 C21 B23 117.06(9)
B24 C21 B23 62.83(8)
C31 C21 B25 123.57(10)
B24 C21 B25 62.39(8)
B23 C21 B25 113.48(9)
C31 C21 B26 115.99(9)
B24 C21 B26 113.93(9)
B23 C21 B26 111.64(8)
B25 C21 B26 63.04(7)
C31 C21 C22 114.23(9)
B24 C21 C22 111.53(9)
B23 C21 C22 60.53(7)
B25 C21 C22 111.29(8)
B26 C21 C22 60.25(6)
B27 C22 B31 61.94(7)
B27 C22 B23 61.15(7)
B31 C22 B23 111.19(8)
B27 C22 B26 111.05(9)
B31 C22 B26 61.84(7)
B23 C22 B26 108.95(8)
B27 C22 C21 106.68(8)
B31 C22 C21 107.72(8)
B23 C22 C21 58.50(7)
B26 C22 C21 59.09(6)
B27 C22 Ru2 130.08(7)
B31 C22 Ru2 124.24(7)
B23 C22 Ru2 121.03(7)
B26 C22 Ru2 113.36(7)
C21 C22 Ru2 114.93(7)
C34 C31 C32 110.03(11)
C34 C31 C33 108.97(10)
C32 C31 C33 107.18(10)
C34 C31 C21 108.03(9)
C32 C31 C21 110.99(10)
C33 C31 C21 111.63(10)
C35 C34 C38 108.50(11)
C35 C34 C31 124.95(11)
C38 C34 C31 126.52(10)
C35 C34 Ru2 72.05(7)
C38 C34 Ru2 71.24(7)
C31 C34 Ru2 124.40(8)
C36 C35 C34 107.07(11)
C36 C35 Ru2 70.96(8)
C34 C35 Ru2 70.73(7)
C35 C36 C37 108.81(11)
C35 C36 Ru2 72.04(7)
C37 C36 Ru2 71.30(8)
C38 C37 C36 108.07(12)
C38 C37 Ru2 71.39(7)
C36 C37 Ru2 71.53(7)
C37 C38 C34 107.55(11)
C37 C38 Ru2 71.48(7)
C34 C38 Ru2 71.32(6)
C45 C44 Ru1 149.99(8)
C45 C44 Ru2 72.39(6)
Ru1 C44 Ru2 137.62(6)
C44 C45 C46 113.91(10)
C44 C45 Si1 126.57(8)
C46 C45 Si1 119.49(8)
C44 C45 Ru2 70.44(6)
C46 C45 Ru2 69.12(6)
Si1 C45 Ru2 127.72(6)
C47 C46 C45 121.90(11)
C46 C47 Si2 121.00(9)
C1 B3 B7 109.15(11)
C1 B3 B8 107.74(11)
B7 B3 B8 61.19(10)
C1 B3 C2 62.74(8)
B7 B3 C2 60.01(8)
B8 B3 C2 110.28(11)
C1 B3 B4 59.61(8)
B7 B3 B4 110.79(11)
B8 B3 B4 60.75(10)
C2 B3 B4 112.22(11)
C1 B4 B5 59.22(9)
C1 B4 B3 57.86(8)
B5 B4 B3 105.98(11)
C1 B4 B9 105.58(12)
B5 B4 B9 59.84(10)
B3 B4 B9 106.08(12)
C1 B4 B8 104.94(11)
B5 B4 B8 107.50(12)
B3 B4 B8 58.97(9)
B9 B4 B8 59.94(10)
C1 B5 B9 105.85(11)
C1 B5 B4 59.14(9)
B9 B5 B4 60.27(10)
C1 B5 B10 105.64(10)
B9 B5 B10 60.39(10)
B4 B5 B10 108.61(12)
C1 B5 B6 58.17(8)
B9 B5 B6 107.51(11)
B4 B5 B6 107.09(11)
B10 B5 B6 59.86(9)
C1 B6 B11 107.72(10)
C1 B6 C2 62.10(7)
B11 B6 C2 59.39(8)
C1 B6 B10 106.47(11)
B11 B6 B10 60.65(8)
C2 B6 B10 108.90(10)
C1 B6 B5 59.24(8)
B11 B6 B5 109.01(11)
C2 B6 B5 110.69(11)
B10 B6 B5 59.85(9)
B3 B7 C2 60.37(8)
B3 B7 B11 106.63(11)
C2 B7 B11 59.74(8)
B3 B7 B8 59.65(9)
C2 B7 B8 109.32(11)
B11 B7 B8 108.03(11)
B3 B7 B12 106.39(11)
C2 B7 B12 108.44(11)
B11 B7 B12 60.16(9)
B8 B7 B12 59.63(10)
B3 B8 B12 106.73(12)
B3 B8 B9 107.00(12)
B12 B8 B9 59.84(10)
B3 B8 B7 59.16(9)
B12 B8 B7 60.56(10)
B9 B8 B7 108.54(12)
B3 B8 B4 60.28(9)
B12 B8 B4 108.03(12)
B9 B8 B4 59.82(10)
B7 B8 B4 108.76(12)
B5 B9 B12 108.04(12)
B5 B9 B4 59.89(10)
B12 B9 B4 108.50(12)
B5 B9 B8 107.77(12)
B12 B9 B8 60.00(10)
B4 B9 B8 60.24(10)
B5 B9 B10 60.03(10)
B12 B9 B10 59.79(10)
B4 B9 B10 108.02(12)
B8 B9 B10 107.53(12)
B12 B10 B5 107.70(12)
B12 B10 B6 107.10(11)
B5 B10 B6 60.28(9)
B12 B10 B9 59.81(10)
B5 B10 B9 59.58(10)
B6 B10 B9 107.21(12)
B12 B10 B11 60.24(9)
B5 B10 B11 108.43(11)
B6 B10 B11 59.49(8)
B9 B10 B11 108.13(12)
C2 B11 B6 60.43(8)
C2 B11 B7 59.41(8)
B6 B11 B7 106.68(11)
C2 B11 B12 108.35(11)
B6 B11 B12 106.69(11)
B7 B11 B12 60.39(9)
C2 B11 B10 109.10(10)
B6 B11 B10 59.86(9)
B7 B11 B10 107.77(11)
B12 B11 B10 59.36(9)
B10 B12 B9 60.40(10)
B10 B12 B8 108.15(12)
B9 B12 B8 60.17(10)
B10 B12 B11 60.40(9)
B9 B12 B11 108.72(12)
B8 B12 B11 107.62(12)
B10 B12 B7 107.86(12)
B9 B12 B7 108.20(12)
B8 B12 B7 59.81(10)
B11 B12 B7 59.45(9)
C21 B23 C22 60.97(7)
C21 B23 B27 106.96(9)
C22 B23 B27 59.04(7)
C21 B23 B28 105.42(9)
C22 B23 B28 107.36(9)
B27 B23 B28 60.49(8)
C21 B23 B24 58.52(7)
C22 B23 B24 108.43(9)
B27 B23 B24 108.33(9)
B28 B23 B24 59.54(8)
C21 B24 B28 105.93(9)
C21 B24 B25 59.15(8)
B28 B24 B25 108.31(10)
C21 B24 B23 58.66(7)
B28 B24 B23 60.05(8)
B25 B24 B23 107.49(10)
C21 B24 B29 105.85(9)
B28 B24 B29 60.36(8)
B25 B24 B29 59.94(8)
B23 B24 B29 107.89(10)
C21 B25 B30 105.71(9)
C21 B25 B24 58.46(8)
B30 B25 B24 108.52(10)
C21 B25 B29 105.50(10)
B30 B25 B29 60.66(8)
B24 B25 B29 60.19(8)
C21 B25 B26 58.63(7)
B30 B25 B26 60.04(8)
B24 B25 B26 107.15(10)
B29 B25 B26 108.13(10)
C21 B26 C22 60.66(6)
C21 B26 B30 104.80(9)
C22 B26 B30 106.80(9)
C21 B26 B31 106.55(9)
C22 B26 B31 58.77(7)
B30 B26 B31 60.59(7)
C21 B26 B25 58.32(7)
C22 B26 B25 107.84(9)
B30 B26 B25 59.19(8)
B31 B26 B25 108.12(10)
C22 B27 B23 59.80(7)
C22 B27 B31 59.11(7)
B23 B27 B31 107.84(9)
C22 B27 B28 107.50(9)
B23 B27 B28 59.90(8)
B31 B27 B28 108.88(9)
C22 B27 B32 106.85(9)
B23 B27 B32 107.75(9)
B31 B27 B32 60.40(7)
B28 B27 B32 60.31(8)
B24 B28 B23 60.42(8)
B24 B28 B29 60.26(8)
B23 B28 B29 108.10(10)
B24 B28 B27 108.34(10)
B23 B28 B27 59.61(7)
B29 B28 B27 107.93(10)
B24 B28 B32 107.70(10)
B23 B28 B32 107.27(10)
B29 B28 B32 59.45(8)
B27 B28 B32 60.00(8)
B32 B29 B25 107.79(10)
B32 B29 B24 107.96(10)
B25 B29 B24 59.87(8)
B32 B29 B28 60.64(8)
B25 B29 B28 107.48(11)
B24 B29 B28 59.39(8)
B32 B29 B30 59.97(8)
B25 B29 B30 59.57(8)
B24 B29 B30 107.40(11)
B28 B29 B30 108.02(10)
B25 B30 B32 107.59(10)
B25 B30 B26 60.77(8)
B32 B30 B26 107.49(9)
B25 B30 B29 59.77(8)
B32 B30 B29 59.51(8)
B26 B30 B29 108.01(10)
B25 B30 B31 108.68(10)
B32 B30 B31 60.16(8)
B26 B30 B31 59.71(7)
B29 B30 B31 108.04(9)
C22 B31 B27 58.95(7)
C22 B31 B26 59.39(7)
B27 B31 B26 106.75(8)
C22 B31 B32 106.39(8)
B27 B31 B32 59.97(7)
B26 B31 B32 106.81(9)
C22 B31 B30 106.58(8)
B27 B31 B30 107.11(9)
B26 B31 B30 59.70(8)
B32 B31 B30 59.32(8)
B29 B32 B30 60.52(8)
B29 B32 B27 108.05(10)
B30 B32 B27 107.81(10)
B29 B32 B28 59.91(8)
B30 B32 B28 107.88(10)
B27 B32 B28 59.70(8)
B29 B32 B31 109.14(10)
B30 B32 B31 60.52(8)
B27 B32 B31 59.63(7)
B28 B32 B31 107.77(9)

loop_
_geom_bond_atom_site_label_1
_geom_bond_atom_site_label_2
_geom_bond_distance
Ru1 C44 1.8900(11)
Ru1 C2 2.1162(12)
Ru1 C15 2.1959(12)
Ru1 C14 2.2205(11)
Ru1 C16 2.2599(13)
Ru1 C18 2.2703(12)
Ru1 C17 2.2866(12)
Ru1 B31 2.3454(13)
Ru2 C22 2.1324(11)
Ru2 C44 2.1634(10)
Ru2 C45 2.1884(11)
Ru2 C46 2.1538(12)
Ru2 C38 2.2158(12)
Ru2 C34 2.2168(11)
Ru2 C37 2.2170(13)
Ru2 C36 2.2201(13)
Ru2 C35 2.2341(13)
Ru2 C47 2.2654(12)
Si1 C43 1.8518(15)
Si1 C41 1.8610(16)
Si1 C42 1.8663(14)
Si1 C45 1.9054(12)
Si2 C50' 1.735(6)
Si2 C48' 1.839(5)
Si2 C49 1.855(2)
Si2 C47 1.8750(12)
Si2 C50 1.883(4)
Si2 C48 1.875(4)
C1 C11 1.5585(18)
C1 B3 1.6832(19)
C1 B6 1.697(2)
C1 B4 1.715(2)
C1 B5 1.716(2)
C1 C2 1.7853(16)
C2 B7 1.738(2)
C2 B11 1.7444(19)
C2 B3 1.745(2)
C2 B6 1.7629(18)
C11 C14 1.5231(17)
C11 C12 1.531(2)
C11 C13 1.536(2)
C14 C18 1.4072(16)
C14 C15 1.4363(19)
C15 C16 1.4196(17)
C16 C17 1.399(2)
C17 C18 1.4259(18)
C21 C31 1.5544(16)
C21 B24 1.6977(18)
C21 B23 1.7002(17)
C21 B25 1.7102(18)
C21 B26 1.7158(16)
C21 C22 1.7434(15)
C22 B27 1.7224(17)
C22 B31 1.7252(16)
C22 B23 1.7360(16)
C22 B26 1.7364(16)
C31 C34 1.5209(17)
C31 C32 1.5363(18)
C31 C33 1.5413(16)
C34 C35 1.4204(17)
C34 C38 1.4227(18)
C35 C36 1.4132(19)
C36 C37 1.414(2)
C37 C38 1.4113(18)
C44 C45 1.3873(16)
C45 C46 1.4434(16)
C46 C47 1.3948(17)
B3 B7 1.731(2)
B3 B8 1.740(2)
B3 B4 1.764(2)
B4 B5 1.758(2)
B4 B9 1.765(2)
B4 B8 1.772(3)
B5 B9 1.757(3)
B5 B10 1.765(2)
B5 B6 1.773(2)
B6 B11 1.759(2)
B6 B10 1.765(2)
B7 B11 1.764(2)
B7 B8 1.767(2)
B7 B12 1.780(2)
B8 B12 1.764(3)
B8 B9 1.767(3)
B9 B12 1.761(2)
B9 B10 1.771(3)
B10 B12 1.760(2)
B10 B11 1.779(2)
B11 B12 1.776(2)
B23 B27 1.7592(18)
B23 B28 1.764(2)
B23 B24 1.7710(19)
B24 B28 1.755(2)
B24 B25 1.765(2)
B24 B29 1.771(2)
B25 B30 1.7630(19)
B25 B29 1.767(2)
B25 B26 1.7912(19)
B26 B30 1.778(2)
B26 B31 1.7787(18)
B27 B31 1.7741(18)
B27 B28 1.7748(19)
B27 B32 1.7802(19)
B28 B29 1.773(2)
B28 B32 1.786(2)
B29 B32 1.764(2)
B29 B30 1.782(2)
B30 B32 1.773(2)
B30 B31 1.7943(19)
B31 B32 1.7878(19)
